data_4113203
loop_
_publ_author_name
'Daron E. Janzen'
'Michael W. Burand'
'Paul C. Ewbank'
'Ted M. Pappenfus'
'Hiroyuki Higuchi'
'Demetrio A. da Silva Filho'
'Victor G. Young'
'Jean-Luc Br\'edas'
'Kent R. Mann'

_publ_section_title
;
 Preparation and Characterization of \p-Stacking Quinodimethane
 Oligothiophenes. Predicting Semiconductor Behavior and Bandwidths from
 Crystal Structures and Molecular Orbital Calculations
;
_journal_name_full 'Journal of the American Chemical Society'
_journal_page_first 15295
_journal_page_last 15308
_journal_paper_doi 10.1021/ja0484597
_journal_volume 126
_journal_year 2004
_chemical_formula_sum 'C34 H30.8 Br0.24 N4 S4'
_chemical_formula_weight 642.84
_chemical_name_systematic
; 
 ? 
;
_space_group_IT_number 14
_symmetry_cell_setting monoclinic
_symmetry_space_group_name_Hall '-P 2ybc'
_symmetry_space_group_name_H-M 'P 1 21/c 1'
_atom_sites_solution_hydrogens geom
_atom_sites_solution_primary direct
_atom_sites_solution_secondary difmap
_audit_creation_method SHELXL-97
_cell_angle_alpha 90.00
_cell_angle_beta 94.301(6)
_cell_angle_gamma 90.00
_cell_formula_units_Z 2
_cell_length_a 6.2902(10)
_cell_length_b 8.6138(11)
_cell_length_c 29.089(4)
_cell_measurement_reflns_used 2790
_cell_measurement_temperature 100(2)
_cell_volume 1571.7(4)
_computing_cell_refinement 'SAINT, Bruker'
_computing_data_collection 'SMART, Bruker'
_computing_data_reduction 'SAINT, Bruker'
_computing_molecular_graphics 'SHELXTL, Bruker'
_computing_publication_material 'Bruker SHELXTL'
_computing_structure_refinement 'SHELXL-97 (Sheldrick, 1997)'
_computing_structure_solution 'SHELXS-97 (Sheldrick, 1990)'
_diffrn_ambient_temperature 100(2)
_diffrn_measured_fraction_theta_full 0.951
_diffrn_measured_fraction_theta_max 0.951
_diffrn_measurement_device_type 'Bruker Kappa / SMART 6000'
_diffrn_measurement_method 'phi scans'
_diffrn_radiation_monochromator 'double diamond'
_diffrn_radiation_source 'APS 15-ID'
_diffrn_radiation_type synchrotron
_diffrn_radiation_wavelength 0.55000
_diffrn_reflns_av_R_equivalents 0.0729
_diffrn_reflns_av_sigmaI/netI 0.0576
_diffrn_reflns_limit_h_max 8
_diffrn_reflns_limit_h_min -7
_diffrn_reflns_limit_k_max 11
_diffrn_reflns_limit_k_min -11
_diffrn_reflns_limit_l_max 38
_diffrn_reflns_limit_l_min -37
_diffrn_reflns_number 18073
_diffrn_reflns_theta_full 21.25
_diffrn_reflns_theta_max 21.25
_diffrn_reflns_theta_min 1.09
_exptl_absorpt_coefficient_mu 0.340
_exptl_absorpt_correction_T_max 0.9966
_exptl_absorpt_correction_T_min 0.9668
_exptl_absorpt_correction_type multi-scan
_exptl_absorpt_process_details 'SADABS, R. Blessing'
_exptl_crystal_colour purple
_exptl_crystal_density_diffrn 1.358
_exptl_crystal_density_meas 0
_exptl_crystal_description needle
_exptl_crystal_F_000 670
_exptl_crystal_size_max 0.10
_exptl_crystal_size_mid 0.01
_exptl_crystal_size_min 0.01
_refine_diff_density_max 0.620
_refine_diff_density_min -0.459
_refine_diff_density_rms 0.124
_refine_ls_extinction_method none
_refine_ls_goodness_of_fit_ref 1.210
_refine_ls_hydrogen_treatment mixed
_refine_ls_matrix_type full
_refine_ls_number_parameters 215
_refine_ls_number_reflns 3588
_refine_ls_number_restraints 0
_refine_ls_restrained_S_all 1.210
_refine_ls_R_factor_all 0.0939
_refine_ls_R_factor_gt 0.0725
_refine_ls_shift/su_max 0.000
_refine_ls_shift/su_mean 0.000
_refine_ls_structure_factor_coef Fsqd
_refine_ls_weighting_details 'calc w=1/[\s^2^(Fo^2^)+(0.0772P)^2^+3.2773P] where P=(Fo^2^+2Fc^2^)/3'
_refine_ls_weighting_scheme calc
_refine_ls_wR_factor_gt 0.1943
_refine_ls_wR_factor_ref 0.2092
_reflns_number_gt 2831
_reflns_number_total 3588
_reflns_threshold_expression >2sigma(I)
_cod_data_source_file ja0484597si20040317_020719.cif
_cod_data_source_block cmc078x
_cod_original_formula_sum 'C34 H30.80 Br0.24 N4 S4'
_cod_database_code 4113203

loop_
_symmetry_equiv_pos_as_xyz
'x, y, z'
'-x, y+1/2, -z+1/2'
'-x, -y, -z'
'x, -y-1/2, z-1/2'

loop_
_atom_site_label
_atom_site_type_symbol
_atom_site_fract_x
_atom_site_fract_y
_atom_site_fract_z
_atom_site_U_iso_or_equiv
_atom_site_adp_type
_atom_site_occupancy
_atom_site_symmetry_multiplicity
_atom_site_calc_flag
_atom_site_refinement_flags
_atom_site_disorder_assembly
_atom_site_disorder_group
S1 S 0.24132(15) 0.32279(11) 0.94029(3) 0.0245(3) Uani 1 1 d . . .
S2 S -0.26302(15) -0.02386(12) 0.94956(4) 0.0307(3) Uani 1 1 d . A .
N1 N 0.8204(7) 0.2649(6) 0.82650(14) 0.0532(12) Uani 1 1 d . . .
N2 N 0.6949(7) 0.5962(5) 0.93611(15) 0.0505(11) Uani 1 1 d . . .
C1 C 0.7152(6) 0.3062(5) 0.85377(14) 0.0314(9) Uani 1 1 d . . .
C2 C 0.6445(7) 0.4898(5) 0.91452(15) 0.0323(9) Uani 1 1 d . . .
C3 C 0.5833(6) 0.3548(5) 0.88859(13) 0.0263(8) Uani 1 1 d . . .
C4 C 0.4046(6) 0.2703(4) 0.89785(13) 0.0237(8) Uani 1 1 d . . .
C5 C 0.3324(6) 0.1316(4) 0.87613(13) 0.0270(8) Uani 1 1 d . A .
H5A H 0.4018 0.0859 0.8516 0.032 Uiso 0.88 1 calc PR . .
Br1 Br 0.4390(7) 0.0487(5) 0.81709(14) 0.0479(10) Uani 0.12 1 d P . .
C6 C 0.1556(7) 0.0679(4) 0.89294(14) 0.0282(8) Uani 1 1 d . . .
C7 C 0.0818(6) 0.1576(4) 0.92976(13) 0.0240(8) Uani 1 1 d . A .
C8 C -0.0896(6) 0.1339(4) 0.95628(14) 0.0256(8) Uani 1 1 d . . .
C9 C -0.1496(6) 0.2303(5) 0.99241(14) 0.0296(9) Uani 1 1 d . A .
H9A H -0.0739 0.3217 1.0018 0.035 Uiso 1 1 calc R . .
C10 C -0.3268(6) 0.1799(5) 1.01260(15) 0.0327(9) Uani 1 1 d . . .
H10A H -0.3867 0.2338 1.0370 0.039 Uiso 1 1 calc R A .
C11 C -0.4122(6) 0.0400(5) 0.99363(15) 0.0328(9) Uani 1 1 d . . .
C12 C 0.0537(9) -0.0814(5) 0.87588(17) 0.0476(13) Uani 0.518(5) 1 d P A 3
H12A H 0.0649 -0.1551 0.9021 0.057 Uiso 0.518(5) 1 calc PR A 3
H12B H -0.1000 -0.0597 0.8691 0.057 Uiso 0.518(5) 1 calc PR A 3
C13 C 0.1197(18) -0.1566(15) 0.8395(4) 0.040(2) Uani 0.518(5) 1 d P A 3
H13A H 0.2734 -0.1802 0.8454 0.048 Uiso 0.518(5) 1 calc PR A 3
H13B H 0.1036 -0.0872 0.8123 0.048 Uiso 0.518(5) 1 calc PR A 3
C14 C -0.0005(16) -0.3090(10) 0.8279(3) 0.0401(16) Uani 0.518(5) 1 d P A 3
H14A H 0.0179 -0.3798 0.8547 0.048 Uiso 0.518(5) 1 calc PR A 3
H14B H -0.1546 -0.2863 0.8223 0.048 Uiso 0.518(5) 1 calc PR A 3
C15 C 0.0762(16) -0.3903(10) 0.7857(3) 0.0427(18) Uani 0.518(5) 1 d P A 3
H15A H -0.0287 -0.4710 0.7752 0.051 Uiso 0.518(5) 1 calc PR A 3
H15B H 0.0839 -0.3139 0.7605 0.051 Uiso 0.518(5) 1 calc PR A 3
C16 C 0.288(2) -0.4636(15) 0.7951(4) 0.0478(19) Uani 0.518(5) 1 d P A 3
H16A H 0.2784 -0.5437 0.8193 0.057 Uiso 0.518(5) 1 calc PR A 3
H16B H 0.3911 -0.3839 0.8071 0.057 Uiso 0.518(5) 1 calc PR A 3
C17 C 0.371(2) -0.5391(15) 0.7521(4) 0.066(2) Uani 0.518(5) 1 d P A 3
H17A H 0.5243 -0.5596 0.7576 0.099 Uiso 0.518(5) 1 calc PR A 3
H17B H 0.3468 -0.4688 0.7257 0.099 Uiso 0.518(5) 1 calc PR A 3
H17C H 0.2956 -0.6370 0.7455 0.099 Uiso 0.518(5) 1 calc PR A 3
C12' C 0.0537(9) -0.0814(5) 0.87588(17) 0.0476(13) Uani 0.482(5) 1 d P A 4
H12C H -0.0816 -0.0596 0.8574 0.057 Uiso 0.482(5) 1 calc PR A 4
H12D H 0.0222 -0.1480 0.9022 0.057 Uiso 0.482(5) 1 calc PR A 4
C13' C 0.2277(19) -0.1718(16) 0.8430(5) 0.040(2) Uani 0.482(5) 1 d P A 4
H13C H 0.2474 -0.1083 0.8153 0.048 Uiso 0.482(5) 1 calc PR A 4
H13D H 0.3677 -0.1812 0.8607 0.048 Uiso 0.482(5) 1 calc PR A 4
C14' C 0.1482(17) -0.3336(11) 0.8282(4) 0.0401(16) Uani 0.482(5) 1 d P A 4
H14C H 0.0009 -0.3264 0.8137 0.048 Uiso 0.482(5) 1 calc PR A 4
H14D H 0.1466 -0.4020 0.8555 0.048 Uiso 0.482(5) 1 calc PR A 4
C15' C 0.297(2) -0.4035(13) 0.7932(4) 0.0427(18) Uani 0.482(5) 1 d P A 4
H15C H 0.4225 -0.3537 0.7844 0.051 Uiso 0.482(5) 1 calc PR A 4
C16' C 0.2200(19) -0.5601(13) 0.7748(4) 0.0478(19) Uani 0.482(5) 1 d P A 4
H16C H 0.2142 -0.6344 0.8006 0.057 Uiso 0.482(5) 1 calc PR A 4
H16D H 0.0743 -0.5495 0.7597 0.057 Uiso 0.482(5) 1 calc PR A 4
C17' C 0.367(3) -0.6209(17) 0.7407(5) 0.066(2) Uani 0.482(5) 1 d P A 4
H17D H 0.3053 -0.7143 0.7259 0.099 Uiso 0.482(5) 1 calc PR A 4
H17E H 0.5053 -0.6465 0.7567 0.099 Uiso 0.482(5) 1 calc PR A 4
H17F H 0.3870 -0.5416 0.7173 0.099 Uiso 0.482(5) 1 calc PR A 4

loop_
_atom_site_aniso_label
_atom_site_aniso_U_11
_atom_site_aniso_U_22
_atom_site_aniso_U_33
_atom_site_aniso_U_23
_atom_site_aniso_U_13
_atom_site_aniso_U_12
S1 0.0222(5) 0.0208(4) 0.0322(5) 0.0005(4) 0.0125(4) -0.0042(3)
S2 0.0216(5) 0.0295(5) 0.0415(6) 0.0116(4) 0.0052(4) -0.0085(4)
N1 0.044(2) 0.083(3) 0.035(2) 0.005(2) 0.0165(18) 0.017(2)
N2 0.061(3) 0.036(2) 0.058(3) -0.010(2) 0.028(2) -0.025(2)
C1 0.026(2) 0.041(2) 0.0277(19) 0.0052(17) 0.0064(16) -0.0027(17)
C2 0.029(2) 0.032(2) 0.038(2) 0.0019(18) 0.0171(17) -0.0127(17)
C3 0.0242(19) 0.0278(19) 0.0280(18) 0.0026(15) 0.0094(15) -0.0051(15)
C4 0.0231(18) 0.0217(17) 0.0271(18) 0.0029(15) 0.0075(14) -0.0014(14)
C5 0.032(2) 0.0225(18) 0.0277(18) 0.0001(15) 0.0099(16) -0.0002(16)
Br1 0.045(2) 0.056(2) 0.045(2) -0.0069(19) 0.0191(17) -0.0157(19)
C6 0.031(2) 0.0215(18) 0.032(2) 0.0020(15) 0.0052(16) -0.0070(15)
C7 0.0227(18) 0.0169(16) 0.0327(19) 0.0059(14) 0.0044(15) -0.0038(14)
C8 0.0212(19) 0.0204(17) 0.035(2) 0.0102(15) 0.0031(15) -0.0048(14)
C9 0.0207(19) 0.031(2) 0.038(2) 0.0091(17) 0.0072(16) -0.0027(15)
C10 0.023(2) 0.035(2) 0.041(2) 0.0151(19) 0.0102(17) -0.0005(16)
C11 0.0189(19) 0.034(2) 0.046(2) 0.0218(19) 0.0046(17) -0.0034(16)
C12 0.072(4) 0.031(2) 0.040(2) 0.000(2) 0.007(2) -0.029(2)
C13 0.052(6) 0.035(3) 0.035(3) -0.004(3) 0.018(6) -0.018(6)
C14 0.041(4) 0.032(3) 0.048(3) -0.013(3) 0.009(4) -0.015(3)
C15 0.063(4) 0.029(3) 0.037(3) 0.000(3) 0.013(3) -0.013(3)
C16 0.058(5) 0.045(5) 0.040(4) -0.002(3) 0.004(3) -0.004(4)
C17 0.087(6) 0.052(6) 0.060(6) -0.013(5) 0.007(5) 0.024(6)
C12' 0.072(4) 0.031(2) 0.040(2) 0.000(2) 0.007(2) -0.029(2)
C13' 0.052(6) 0.035(3) 0.035(3) -0.004(3) 0.018(6) -0.018(6)
C14' 0.041(4) 0.032(3) 0.048(3) -0.013(3) 0.009(4) -0.015(3)
C15' 0.063(4) 0.029(3) 0.037(3) 0.000(3) 0.013(3) -0.013(3)
C16' 0.058(5) 0.045(5) 0.040(4) -0.002(3) 0.004(3) -0.004(4)
C17' 0.087(6) 0.052(6) 0.060(6) -0.013(5) 0.007(5) 0.024(6)

loop_
_atom_type_symbol
_atom_type_description
_atom_type_scat_dispersion_real
_atom_type_scat_dispersion_imag
_atom_type_scat_source
C C 0.0015 0.0009 'International Tables Vol C Tables 4.2.6.8 and 6.1.1.4'
H H 0.0000 0.0000 'International Tables Vol C Tables 4.2.6.8 and 6.1.1.4'
N N 0.0030 0.0019 'International Tables Vol C Tables 4.2.6.8 and 6.1.1.4'
S S 0.0826 0.0763 'International Tables Vol C Tables 4.2.6.8 and 6.1.1.4'
Br Br 0.1811 1.6452 'International Tables Vol C Tables 4.2.6.8 and 6.1.1.4'

loop_
_geom_angle_atom_site_label_1
_geom_angle_atom_site_label_2
_geom_angle_atom_site_label_3
_geom_angle
_geom_angle_site_symmetry_1
C4 S1 C7 91.49(18) .
C11 S2 C8 92.2(2) .
N1 C1 C3 178.7(5) .
N2 C2 C3 178.6(5) .
C4 C3 C1 120.7(4) .
C4 C3 C2 121.3(3) .
C1 C3 C2 118.0(3) .
C3 C4 C5 126.7(3) .
C3 C4 S1 122.5(3) .
C5 C4 S1 110.7(3) .
C6 C5 C4 115.1(3) .
C6 C5 Br1 119.6(3) .
C4 C5 Br1 124.3(3) .
C6 C5 H5A 122.4 .
C4 C5 H5A 122.4 .
Br1 C5 H5A 9.6 .
C5 C6 C7 111.8(3) .
C5 C6 C12 124.4(4) .
C7 C6 C12 123.8(4) .
C8 C7 C6 130.4(4) .
C8 C7 S1 118.7(3) .
C6 C7 S1 110.9(3) .
C7 C8 C9 126.1(4) .
C7 C8 S2 123.9(3) .
C9 C8 S2 110.0(3) .
C10 C9 C8 113.9(4) .
C10 C9 H9A 123.1 .
C8 C9 H9A 123.1 .
C9 C10 C11 113.6(4) .
C9 C10 H10A 123.2 .
C11 C10 H10A 123.2 .
C11 C11 C10 127.6(6) 3_457
C11 C11 S2 122.0(5) 3_457
C10 C11 S2 110.4(3) .
C13 C12 C6 121.8(6) .
C13 C12 H12A 106.9 .
C6 C12 H12A 106.9 .
C13 C12 H12B 106.9 .
C6 C12 H12B 106.9 .
H12A C12 H12B 106.7 .
C12 C13 C14 114.3(8) .
C12 C13 H13A 108.7 .
C14 C13 H13A 108.7 .
C12 C13 H13B 108.7 .
C14 C13 H13B 108.7 .
H13A C13 H13B 107.6 .
C15 C14 C13 112.9(8) .
C15 C14 H14A 109.0 .
C13 C14 H14A 109.0 .
C15 C14 H14B 109.0 .
C13 C14 H14B 109.0 .
H14A C14 H14B 107.8 .
C16 C15 C14 112.5(9) .
C16 C15 H15A 109.1 .
C14 C15 H15A 109.1 .
C16 C15 H15B 109.1 .
C14 C15 H15B 109.1 .
H15A C15 H15B 107.8 .
C15 C16 C17 112.7(10) .
C15 C16 H16A 109.0 .
C17 C16 H16A 109.0 .
C15 C16 H16B 109.0 .
C17 C16 H16B 109.0 .
H16A C16 H16B 107.8 .
C16 C17 H17A 109.5 .
C16 C17 H17B 109.5 .
H17A C17 H17B 109.5 .
C16 C17 H17C 109.5 .
H17A C17 H17C 109.5 .
H17B C17 H17C 109.5 .
C14' C13' H13C 109.3 .
C14' C13' H13D 109.3 .
H13C C13' H13D 108.0 .
C13' C14' C15' 109.7(9) .
C13' C14' H14C 109.7 .
C15' C14' H14C 109.7 .
C13' C14' H14D 109.7 .
C15' C14' H14D 109.7 .
H14C C14' H14D 108.2 .
C16' C15' C14' 112.5(10) .
C16' C15' H15C 123.7 .
C14' C15' H15C 123.7 .
C17' C16' C15' 110.3(11) .
C17' C16' H16C 109.6 .
C15' C16' H16C 109.6 .
C17' C16' H16D 109.6 .
C15' C16' H16D 109.6 .
H16C C16' H16D 108.1 .
C16' C17' H17D 109.5 .
C16' C17' H17E 109.5 .
H17D C17' H17E 109.5 .
C16' C17' H17F 109.5 .
H17D C17' H17F 109.5 .
H17E C17' H17F 109.5 .

loop_
_geom_bond_atom_site_label_1
_geom_bond_atom_site_label_2
_geom_bond_distance
_geom_bond_site_symmetry_2
S1 C4 1.724(4) .
S1 C7 1.755(4) .
S2 C11 1.734(5) .
S2 C8 1.744(4) .
N1 C1 1.128(6) .
N2 C2 1.142(6) .
C1 C3 1.420(5) .
C2 C3 1.424(6) .
C3 C4 1.382(5) .
C4 C5 1.411(5) .
C5 C6 1.363(5) .
C5 Br1 2.020(5) .
C5 H5A 0.9500 .
C6 C7 1.426(5) .
C6 C12 1.504(6) .
C7 C8 1.387(5) .
C8 C9 1.413(6) .
C9 C10 1.369(5) .
C9 H9A 0.9500 .
C10 C11 1.415(6) .
C10 H10A 0.9500 .
C11 C11 1.376(7) 3_457
C12 C13 1.334(12) .
C12 H12A 0.9900 .
C12 H12B 0.9900 .
C13 C14 1.540(14) .
C13 H13A 0.9900 .
C13 H13B 0.9900 .
C14 C15 1.522(12) .
C14 H14A 0.9900 .
C14 H14B 0.9900 .
C15 C16 1.481(17) .
C15 H15A 0.9900 .
C15 H15B 0.9900 .
C16 C17 1.537(17) .
C16 H16A 0.9900 .
C16 H16B 0.9900 .
C17 H17A 0.9800 .
C17 H17B 0.9800 .
C17 H17C 0.9800 .
C13' C14' 1.532(16) .
C13' H13C 0.9900 .
C13' H13D 0.9900 .
C14' C15' 1.554(17) .
C14' H14C 0.9900 .
C14' H14D 0.9900 .
C15' C16' 1.518(15) .
C15' H15C 0.9500 .
C16' C17' 1.500(18) .
C16' H16C 0.9900 .
C16' H16D 0.9900 .
C17' H17D 0.9800 .
C17' H17E 0.9800 .
C17' H17F 0.9800 .

loop_
_geom_torsion_atom_site_label_1
_geom_torsion_atom_site_label_2
_geom_torsion_atom_site_label_3
_geom_torsion_atom_site_label_4
_geom_torsion
_geom_torsion_site_symmetry_4
N1 C1 C3 C4 -56(23) .
N1 C1 C3 C2 122(23) .
N2 C2 C3 C4 71(19) .
N2 C2 C3 C1 -107(18) .
C1 C3 C4 C5 0.8(6) .
C2 C3 C4 C5 -177.1(4) .
C1 C3 C4 S1 179.1(3) .
C2 C3 C4 S1 1.2(6) .
C7 S1 C4 C3 -177.2(3) .
C7 S1 C4 C5 1.3(3) .
C3 C4 C5 C6 177.6(4) .
S1 C4 C5 C6 -0.9(5) .
C3 C4 C5 Br1 -13.7(6) .
S1 C4 C5 Br1 167.9(3) .
C4 C5 C6 C7 -0.2(5) .
Br1 C5 C6 C7 -169.5(3) .
C4 C5 C6 C12 -178.5(4) .
Br1 C5 C6 C12 12.2(6) .
C5 C6 C7 C8 -179.5(4) .
C12 C6 C7 C8 -1.2(7) .
C5 C6 C7 S1 1.2(4) .
C12 C6 C7 S1 179.5(4) .
C4 S1 C7 C8 179.2(3) .
C4 S1 C7 C6 -1.4(3) .
C6 C7 C8 C9 179.8(4) .
S1 C7 C8 C9 -1.0(5) .
C6 C7 C8 S2 0.3(6) .
S1 C7 C8 S2 179.5(2) .
C11 S2 C8 C7 -179.9(3) .
C11 S2 C8 C9 0.6(3) .
C7 C8 C9 C10 179.5(4) .
S2 C8 C9 C10 -1.0(4) .
C8 C9 C10 C11 0.9(5) .
C9 C10 C11 C11 179.8(5) 3_457
C9 C10 C11 S2 -0.5(5) .
C8 S2 C11 C11 179.7(5) 3_457
C8 S2 C11 C10 -0.1(3) .
C5 C6 C12 C13 -6.1(10) .
C7 C6 C12 C13 175.8(8) .
C6 C12 C13 C14 178.7(7) .
C12 C13 C14 C15 179.0(9) .
C13 C14 C15 C16 73.2(12) .
C14 C15 C16 C17 -177.2(10) .
C13' C14' C15' C16' -176.5(10) .
C14' C15' C16' C17' 179.1(10) .
